data_2223519
loop_
_publ_author_name
'Dong, Wen-Kui'
'Tong, Jun-Feng'
'Yao, Jian'
'Gong, Shang-Sheng'
'Wu, Jian-Chao'

_publ_section_title
;
 2,2'-[1,1'-(Octane-1,8-diyldioxydinitrilo)diethylidyne]diphenol
;
_journal_coeditor_code PK2184
_journal_issue 10
_journal_name_full 'Acta Crystallographica Section E'
_journal_page_first o2311
_journal_paper_doi 10.1107/S1600536809033959
_journal_volume 65
_journal_year 2009
_chemical_formula_iupac 'C24 H32 N2 O4'
_chemical_formula_moiety 'C24 H32 N2 O4'
_chemical_formula_sum 'C24 H32 N2 O4'
_chemical_formula_weight 412.52
_chemical_melting_point_gt 345
_chemical_melting_point_lt 347
_chemical_name_systematic
;
2,2'-[1,1'-(Octane-1,8-diyldioxydinitrilo)diethylidyne]diphenol
;
_space_group_IT_number 15
_symmetry_cell_setting monoclinic
_symmetry_space_group_name_Hall '-C 2yc'
_symmetry_space_group_name_H-M 'C 1 2/c 1'
_atom_sites_solution_hydrogens geom
_atom_sites_solution_primary direct
_atom_sites_solution_secondary difmap
_audit_creation_method SHELXL-97
_cell_angle_alpha 90.00
_cell_angle_beta 99.379(2)
_cell_angle_gamma 90.00
_cell_formula_units_Z 4
_cell_length_a 12.9524(12)
_cell_length_b 4.6667(6)
_cell_length_c 37.722(3)
_cell_measurement_reflns_used 1491
_cell_measurement_temperature 298(2)
_cell_measurement_theta_max 27.187
_cell_measurement_theta_min 2.189
_cell_volume 2249.6(4)
_computing_cell_refinement 'SAINT (Siemens, 1996)'
_computing_data_collection 'SMART (Siemens, 1996)'
_computing_data_reduction 'SAINT (Siemens, 1996)'
_computing_molecular_graphics
;
SHELXTL (Sheldrick, 2008) and Mercury (Macrae <i>et al.</i>,
2006)
;
_computing_publication_material 'SHELXTL (Sheldrick, 2008)'
_computing_structure_refinement 'SHELXL97 (Sheldrick, 2008)'
_computing_structure_solution 'SHELXS97 (Sheldrick, 2008)'
_diffrn_ambient_temperature 298(2)
_diffrn_measured_fraction_theta_full 0.995
_diffrn_measured_fraction_theta_max 0.995
_diffrn_measurement_device_type 'Bruker SMART CCD area-detector'
_diffrn_measurement_method '\f and \w'
_diffrn_radiation_monochromator graphite
_diffrn_radiation_source 'fine-focus sealed tube'
_diffrn_radiation_type MoK\a
_diffrn_radiation_wavelength 0.71073
_diffrn_reflns_av_R_equivalents 0.0686
_diffrn_reflns_av_sigmaI/netI 0.0671
_diffrn_reflns_limit_h_max 15
_diffrn_reflns_limit_h_min -14
_diffrn_reflns_limit_k_max 5
_diffrn_reflns_limit_k_min -5
_diffrn_reflns_limit_l_max 44
_diffrn_reflns_limit_l_min -37
_diffrn_reflns_number 5371
_diffrn_reflns_theta_full 25.01
_diffrn_reflns_theta_max 25.01
_diffrn_reflns_theta_min 2.19
_diffrn_standards_number 0
_exptl_absorpt_coefficient_mu 0.083
_exptl_absorpt_correction_T_max 0.9836
_exptl_absorpt_correction_T_min 0.9598
_exptl_absorpt_correction_type multi-scan
_exptl_absorpt_process_details '(SADABS; Sheldrick, 1996)'
_exptl_crystal_colour colorless
_exptl_crystal_density_diffrn 1.218
_exptl_crystal_density_method 'not measured'
_exptl_crystal_description block-like
_exptl_crystal_F_000 888
_exptl_crystal_size_max 0.50
_exptl_crystal_size_mid 0.48
_exptl_crystal_size_min 0.20
_refine_diff_density_max 0.198
_refine_diff_density_min -0.209
_refine_ls_extinction_coef 0.0080(9)
_refine_ls_extinction_expression Fc^*^=kFc[1+0.001xFc^2^\l^3^/sin(2\q)]^-1/4^
_refine_ls_extinction_method 'SHELXL97 (Sheldrick, 2008)'
_refine_ls_goodness_of_fit_ref 1.113
_refine_ls_hydrogen_treatment constr
_refine_ls_matrix_type full
_refine_ls_number_parameters 137
_refine_ls_number_reflns 1979
_refine_ls_number_restraints 0
_refine_ls_restrained_S_all 1.113
_refine_ls_R_factor_all 0.1103
_refine_ls_R_factor_gt 0.0738
_refine_ls_shift/su_max 0.000
_refine_ls_shift/su_mean 0.000
_refine_ls_structure_factor_coef Fsqd
_refine_ls_weighting_details 'calc w=1/[\s^2^(Fo^2^)+(0.0225P)^2^+4.9486P] where P=(Fo^2^+2Fc^2^)/3'
_refine_ls_weighting_scheme calc
_refine_ls_wR_factor_gt 0.1555
_refine_ls_wR_factor_ref 0.1727
_reflns_number_gt 1172
_reflns_number_total 1979
_reflns_threshold_expression I>2\s(I)
_cod_data_source_file pk2184.cif
_cod_data_source_block I
_cod_depositor_comments
;
The following automatic conversions were performed:
'_symmetry_cell_setting' value 'Monoclinic' changed to 'monoclinic'
according to '/home/saulius/struct/CIF-dictionaries/cif_core.dic'
dictionary named 'cif_core.dic' version 2.4.1 from 2010-06-29.

Automatic conversion script
Id: cif_fix_enum 1527 2010-12-29 10:47:43Z saulius 

The following automatic conversions were performed:

'_symmetry_cell_setting' value 'Monoclinic' changed to 'monoclinic'
according to /home/saulius/struct/CIF-dictionaries/cif_core.dic
dictionary named 'cif_core.dic' version 2.4.1 from 2010-06-29.

Automatic conversion script
Id: cif_fix_values 1715 2011-07-08 13:25:40Z adriana 
;
_cod_original_sg_symbol_H-M 'C 2/c'
_cod_database_code 2223519
_cod_database_fobs_code 2223519

loop_
_symmetry_equiv_pos_as_xyz
'x, y, z'
'-x, y, -z+1/2'
'x+1/2, y+1/2, z'
'-x+1/2, y+1/2, -z+1/2'
'-x, -y, -z'
'x, -y, z-1/2'
'-x+1/2, -y+1/2, -z'
'x+1/2, -y+1/2, z-1/2'

loop_
_atom_site_type_symbol
_atom_site_label
_atom_site_fract_x
_atom_site_fract_y
_atom_site_fract_z
_atom_site_U_iso_or_equiv
_atom_site_adp_type
_atom_site_calc_flag
_atom_site_refinement_flags
_atom_site_occupancy
_atom_site_disorder_assembly
_atom_site_disorder_group
N N1 0.3869(2) 0.5102(7) 0.38238(7) 0.0490(8) Uani d . 1 . .
O O1 0.35769(17) 0.6700(6) 0.41082(6) 0.0617(8) Uani d . 1 . .
O O2 0.51778(18) 0.3352(7) 0.34323(7) 0.0746(9) Uani d . 1 . .
H H2 0.4980 0.4288 0.3593 0.112 Uiso calc R 1 . .
C C1 0.4459(3) 0.8346(9) 0.42728(9) 0.0570(10) Uani d . 1 . .
H H1A 0.4224 0.9786 0.4427 0.068 Uiso calc R 1 . .
H H1B 0.4757 0.9335 0.4087 0.068 Uiso calc R 1 . .
C C2 0.5297(2) 0.6538(9) 0.44922(9) 0.0513(9) Uani d . 1 . .
H H2A 0.5594 0.5254 0.4333 0.062 Uiso calc R 1 . .
H H2B 0.4983 0.5377 0.4659 0.062 Uiso calc R 1 . .
C C3 0.6162(2) 0.8345(9) 0.46995(9) 0.0518(9) Uani d . 1 . .
H H3A 0.5870 0.9513 0.4872 0.062 Uiso calc R 1 . .
H H3B 0.6430 0.9627 0.4534 0.062 Uiso calc R 1 . .
C C4 0.7063(2) 0.6595(9) 0.48983(9) 0.0540(10) Uani d . 1 . .
H H4A 0.6796 0.5333 0.5067 0.065 Uiso calc R 1 . .
H H4B 0.7347 0.5406 0.4727 0.065 Uiso calc R 1 . .
C C5 0.3132(2) 0.3491(8) 0.36639(8) 0.0440(9) Uani d . 1 . .
C C6 0.2085(3) 0.3295(12) 0.37779(11) 0.0786(14) Uani d . 1 . .
H H6A 0.1970 0.1371 0.3852 0.118 Uiso calc R 1 . .
H H6B 0.1552 0.3805 0.3580 0.118 Uiso calc R 1 . .
H H6C 0.2059 0.4585 0.3975 0.118 Uiso calc R 1 . .
C C7 0.3382(2) 0.1742(8) 0.33664(8) 0.0447(9) Uani d . 1 . .
C C8 0.4372(3) 0.1723(9) 0.32643(10) 0.0547(10) Uani d . 1 . .
C C9 0.4582(3) 0.0008(10) 0.29864(11) 0.0699(12) Uani d . 1 . .
H H9 0.5247 0.0013 0.2924 0.084 Uiso calc R 1 . .
C C10 0.3815(4) -0.1708(10) 0.28013(10) 0.0714(12) Uani d . 1 . .
H H10 0.3961 -0.2862 0.2615 0.086 Uiso calc R 1 . .
C C11 0.2835(4) -0.1710(10) 0.28930(10) 0.0699(12) Uani d . 1 . .
H H11 0.2313 -0.2859 0.2767 0.084 Uiso calc R 1 . .
C C12 0.2619(3) -0.0026(9) 0.31692(9) 0.0587(11) Uani d . 1 . .
H H12 0.1948 -0.0054 0.3228 0.070 Uiso calc R 1 . .

loop_
_atom_site_aniso_label
_atom_site_aniso_U_11
_atom_site_aniso_U_22
_atom_site_aniso_U_33
_atom_site_aniso_U_12
_atom_site_aniso_U_13
_atom_site_aniso_U_23
N1 0.0372(16) 0.058(2) 0.0459(16) 0.0005(15) -0.0117(12) -0.0031(17)
O1 0.0381(14) 0.081(2) 0.0591(15) 0.0022(14) -0.0132(11) -0.0207(16)
O2 0.0399(14) 0.092(2) 0.0886(19) -0.0111(16) 0.0020(13) -0.0267(19)
C1 0.044(2) 0.061(2) 0.057(2) 0.001(2) -0.0190(16) -0.017(2)
C2 0.0416(19) 0.060(2) 0.0460(19) -0.0056(19) -0.0126(15) -0.001(2)
C3 0.0413(19) 0.060(2) 0.0483(19) -0.002(2) -0.0097(15) -0.012(2)
C4 0.0395(19) 0.061(2) 0.056(2) -0.004(2) -0.0099(15) -0.009(2)
C5 0.0320(18) 0.050(2) 0.0437(18) -0.0007(17) -0.0128(14) 0.0062(19)
C6 0.045(2) 0.108(4) 0.080(3) -0.017(3) 0.0029(19) -0.024(3)
C7 0.0380(19) 0.046(2) 0.0433(18) -0.0042(17) -0.0124(14) 0.0072(18)
C8 0.050(2) 0.054(2) 0.055(2) -0.001(2) -0.0078(17) -0.003(2)
C9 0.061(3) 0.080(3) 0.067(3) 0.002(3) 0.005(2) -0.003(3)
C10 0.092(3) 0.068(3) 0.051(2) 0.005(3) 0.001(2) -0.002(2)
C11 0.083(3) 0.066(3) 0.051(2) -0.019(3) -0.016(2) 0.003(2)
C12 0.055(2) 0.064(3) 0.051(2) -0.012(2) -0.0112(17) 0.009(2)

loop_
_atom_type_symbol
_atom_type_description
_atom_type_scat_dispersion_real
_atom_type_scat_dispersion_imag
_atom_type_scat_source
C C 0.0033 0.0016 'International Tables Vol C Tables 4.2.6.8 and 6.1.1.4'
H H 0.0000 0.0000 'International Tables Vol C Tables 4.2.6.8 and 6.1.1.4'
N N 0.0061 0.0033 'International Tables Vol C Tables 4.2.6.8 and 6.1.1.4'
O O 0.0106 0.0060 'International Tables Vol C Tables 4.2.6.8 and 6.1.1.4'

loop_
_geom_angle_atom_site_label_1
_geom_angle_atom_site_label_2
_geom_angle_atom_site_label_3
_geom_angle_site_symmetry_1
_geom_angle_site_symmetry_3
_geom_angle
_geom_angle_publ_flag
C5 N1 O1 . . 113.3(3) ?
N1 O1 C1 . . 108.7(3) ?
C8 O2 H2 . . 109.5 ?
O1 C1 C2 . . 112.9(3) ?
O1 C1 H1A . . 109.0 ?
C2 C1 H1A . . 109.0 ?
O1 C1 H1B . . 109.0 ?
C2 C1 H1B . . 109.0 ?
H1A C1 H1B . . 107.8 ?
C1 C2 C3 . . 112.1(3) ?
C1 C2 H2A . . 109.2 ?
C3 C2 H2A . . 109.2 ?
C1 C2 H2B . . 109.2 ?
C3 C2 H2B . . 109.2 ?
H2A C2 H2B . . 107.9 ?
C2 C3 C4 . . 113.6(3) ?
C2 C3 H3A . . 108.8 ?
C4 C3 H3A . . 108.8 ?
C2 C3 H3B . . 108.8 ?
C4 C3 H3B . . 108.8 ?
H3A C3 H3B . . 107.7 ?
C4 C4 C3 7_666 . 113.6(4) ?
C4 C4 H4A 7_666 . 108.8 ?
C3 C4 H4A . . 108.8 ?
C4 C4 H4B 7_666 . 108.8 ?
C3 C4 H4B . . 108.8 ?
H4A C4 H4B . . 107.7 ?
N1 C5 C7 . . 116.5(3) ?
N1 C5 C6 . . 122.8(3) ?
C7 C5 C6 . . 120.7(3) ?
C5 C6 H6A . . 109.5 ?
C5 C6 H6B . . 109.5 ?
H6A C6 H6B . . 109.5 ?
C5 C6 H6C . . 109.5 ?
H6A C6 H6C . . 109.5 ?
H6B C6 H6C . . 109.5 ?
C8 C7 C12 . . 116.7(3) ?
C8 C7 C5 . . 122.7(3) ?
C12 C7 C5 . . 120.6(3) ?
O2 C8 C9 . . 116.5(4) ?
O2 C8 C7 . . 122.4(3) ?
C9 C8 C7 . . 121.0(4) ?
C10 C9 C8 . . 120.5(4) ?
C10 C9 H9 . . 119.7 ?
C8 C9 H9 . . 119.7 ?
C11 C10 C9 . . 119.7(4) ?
C11 C10 H10 . . 120.2 ?
C9 C10 H10 . . 120.2 ?
C10 C11 C12 . . 120.3(4) ?
C10 C11 H11 . . 119.9 ?
C12 C11 H11 . . 119.9 ?
C11 C12 C7 . . 121.8(4) ?
C11 C12 H12 . . 119.1 ?
C7 C12 H12 . . 119.1 ?

loop_
_geom_bond_atom_site_label_1
_geom_bond_atom_site_label_2
_geom_bond_site_symmetry_2
_geom_bond_distance
_geom_bond_publ_flag
N1 C5 . 1.285(4) ?
N1 O1 . 1.408(3) ?
O1 C1 . 1.432(4) ?
O2 C8 . 1.361(4) ?
O2 H2 . 0.8200 ?
C1 C2 . 1.511(5) ?
C1 H1A . 0.9700 ?
C1 H1B . 0.9700 ?
C2 C3 . 1.514(5) ?
C2 H2A . 0.9700 ?
C2 H2B . 0.9700 ?
C3 C4 . 1.518(5) ?
C3 H3A . 0.9700 ?
C3 H3B . 0.9700 ?
C4 C4 7_666 1.517(6) ?
C4 H4A . 0.9700 ?
C4 H4B . 0.9700 ?
C5 C7 . 1.466(5) ?
C5 C6 . 1.491(5) ?
C6 H6A . 0.9600 ?
C6 H6B . 0.9600 ?
C6 H6C . 0.9600 ?
C7 C8 . 1.398(5) ?
C7 C12 . 1.404(5) ?
C8 C9 . 1.380(5) ?
C9 C10 . 1.375(6) ?
C9 H9 . 0.9300 ?
C10 C11 . 1.369(5) ?
C10 H10 . 0.9300 ?
C11 C12 . 1.370(5) ?
C11 H11 . 0.9300 ?
C12 H12 . 0.9300 ?

loop_
_geom_hbond_atom_site_label_D
_geom_hbond_atom_site_label_H
_geom_hbond_atom_site_label_A
_geom_hbond_site_symmetry_A
_geom_hbond_distance_DH
_geom_hbond_distance_HA
_geom_hbond_distance_DA
_geom_hbond_angle_DHA
_geom_hbond_publ_flag
O2 H2 N1 . 0.82 1.84 2.558(4) 145.2 y
C12 H12 O2 3_445 0.93 2.64 3.544(5) 164.0 y

loop_
_geom_torsion_atom_site_label_1
_geom_torsion_atom_site_label_2
_geom_torsion_atom_site_label_3
_geom_torsion_atom_site_label_4
_geom_torsion_site_symmetry_1
_geom_torsion_site_symmetry_2
_geom_torsion_site_symmetry_3
_geom_torsion_site_symmetry_4
_geom_torsion
_geom_torsion_publ_flag
C5 N1 O1 C1 . . . . 178.4(3) ?
N1 O1 C1 C2 . . . . -72.6(4) ?
O1 C1 C2 C3 . . . . -173.2(3) ?
C1 C2 C3 C4 . . . . -175.1(3) ?
C2 C3 C4 C4 . . . 7_666 179.2(4) ?
O1 N1 C5 C7 . . . . -179.5(3) ?
O1 N1 C5 C6 . . . . -1.6(5) ?
N1 C5 C7 C8 . . . . 2.0(5) ?
C6 C5 C7 C8 . . . . -176.0(4) ?
N1 C5 C7 C12 . . . . -178.2(3) ?
C6 C5 C7 C12 . . . . 3.8(5) ?
C12 C7 C8 O2 . . . . 179.6(3) ?
C5 C7 C8 O2 . . . . -0.6(6) ?
C12 C7 C8 C9 . . . . -1.0(5) ?
C5 C7 C8 C9 . . . . 178.8(3) ?
O2 C8 C9 C10 . . . . -180.0(4) ?
C7 C8 C9 C10 . . . . 0.6(6) ?
C8 C9 C10 C11 . . . . 0.1(6) ?
C9 C10 C11 C12 . . . . -0.4(6) ?
C10 C11 C12 C7 . . . . 0.0(6) ?
C8 C7 C12 C11 . . . . 0.7(5) ?
C5 C7 C12 C11 . . . . -179.1(4) ?
